data_1536170
loop_
_publ_author_name
'Cremer, U.'
'Kockelmann, W.'
'Bertmer, M.'
'Ruschewitz, U.'

_publ_section_title
;
 Alkali metal copper acetylides A Cu C2 (A = Na - Cs): synthesis, crystal
 structures and spectroscopic properties
;
_journal_name_full 'Solid State Sciences'
_journal_page_first 247
_journal_page_last 253
_journal_volume 4
_journal_year 2002
_chemical_formula_sum 'C2 Cu Rb'
_chemical_name_systematic 'Rb Cu C2'
_space_group_IT_number 131
_symmetry_space_group_name_Hall '-P 4c 2'
_symmetry_space_group_name_H-M 'P 42/m m c'
_cell_angle_alpha 90
_cell_angle_beta 90
_cell_angle_gamma 90
_cell_formula_units_Z 2
_cell_length_a 4.9263
_cell_length_b 4.9263
_cell_length_c 8.285
_cell_volume 201.064
_citation_journal_id_ASTM SSSCFJ
_cod_data_source_file Cremer_SSSCFJ_2002_342.cif
_cod_data_source_block C2Cu1Rb1
_cod_original_cell_volume 201.0639
_cod_original_formula_sum 'C2 Cu1 Rb1'
_cod_database_code 1536170

loop_
_symmetry_equiv_pos_as_xyz
x,y,z
-y,x,z+1/2
-x,-y,z
y,-x,z+1/2
x,-y,-z
y,x,-z+1/2
-x,y,-z
-y,-x,-z+1/2
-x,-y,-z
y,-x,-z-1/2
x,y,-z
-y,x,-z-1/2
-x,y,z
-y,-x,z-1/2
x,-y,z
y,x,z-1/2

loop_
_atom_site_label
_atom_site_type_symbol
_atom_site_fract_x
_atom_site_fract_y
_atom_site_fract_z
_atom_site_occupancy
_atom_site_U_iso_or_equiv
Cu1 Cu 0.5 0.5 0 1 0.0
C1 C 0.1219 0.5 0.5 1 0.0
Rb1 Rb 0 0 0.25 1 0.0
